data_7701236
loop_
_publ_author_name
'Plokhikh, Igor V.'
'Khan, Nazir'
'Tsirlin, Alexander A.'
'Kuznetsov, Alexey N.'
'Charkin, Dmitri O.'
'Shevelkov, Andrei V.'
'Pfitzner, Arno'

_publ_section_title
;
 Synthesis, crystal and electronic structures of Pt-rich phosphides
 EuPt<sub>3</sub>P and EuPt<sub>6</sub>P<sub>2</sub>.
;
_journal_issue 40
_journal_name_full 'Dalton transactions (Cambridge, England : 2003)'
_journal_page_first 15272
_journal_page_last 15282
_journal_paper_doi 10.1039/c9dt02845e
_journal_volume 48
_journal_year 2019
_chemical_compound_source 'solid state reaction'
_chemical_formula_moiety 'Eu Pt3 P'
_chemical_formula_sum 'Eu P Pt3'
_chemical_formula_weight 768.2
_chemical_name_common 'europium platinum phosphide'
_chemical_name_systematic 'europium platinum phosphide'
_space_group_IT_number 129
_space_group_name_Hall 'P 4ab 2ab -1ab'
_space_group_name_H-M_alt 'P 4/n m m :1'
_symmetry_cell_setting tetragonal
_symmetry_Int_Tables_number 129
_symmetry_space_group_name_Hall 'P 4ab 2ab -1ab'
_symmetry_space_group_name_H-M 'P 4/n m m :1'
_audit_update_record
;
2019-01-21 deposited with the CCDC.    2019-09-23 downloaded from the CCDC.
;
_cell_angle_alpha 90
_cell_angle_beta 90
_cell_angle_gamma 90
_cell_formula_units_Z 2
_cell_length_a 5.74507(8)
_cell_length_b 5.74507(8)
_cell_length_c 5.42138(11)
_cell_measurement_temperature 293
_cell_volume 178.937(5)
_diffrn_ambient_pressure 101.3
_diffrn_ambient_temperature 293
_diffrn_measurement_device 'powder diffractometer'
_diffrn_measurement_device_type 'powder diffractometer'
_diffrn_radiation_probe x-ray
_diffrn_radiation_type 'Mo K\a'
_diffrn_radiation_wavelength 0.7093
_diffrn_source 'sealed X-ray tube'
_diffrn_source_type 'STOE STADI P'
_exptl_absorpt_coefficient_mu 135.107
_exptl_crystal_colour black
_exptl_crystal_density_diffrn 14.2573
_exptl_crystal_F_000 432
_exptl_crystal_preparation 'Magnetic properties'
_pd_instr_location ' ?'
_pd_meas_2theta_range_inc 0.015
_pd_meas_2theta_range_max 70.925
_pd_meas_2theta_range_min 6.005
_pd_meas_number_of_points 4329
_pd_proc_2theta_range_inc 0.015
_pd_proc_2theta_range_max 70.925
_pd_proc_2theta_range_min 6.005
_pd_proc_ls_background_function '20 Legendre polynoms'
_pd_proc_ls_pref_orient_corr none
_pd_proc_ls_profile_function Pseudo-Voigt
_pd_proc_ls_prof_R_factor 0.0193
_pd_proc_ls_prof_wR_expected 0.0136
_pd_proc_ls_prof_wR_factor 0.0267
_refine_diff_density_max 2.98
_refine_diff_density_min -2.62
_refine_ls_goodness_of_fit_all 1.97
_refine_ls_number_constraints 0
_refine_ls_number_parameters 44
_refine_ls_number_restraints 1
_refine_ls_R_factor_all 0.0361
_refine_ls_R_factor_gt 0.0340
_refine_ls_shift/su_max 0.0363
_refine_ls_shift/su_mean 0.0067
_refine_ls_weighting_scheme sigma
_refine_ls_wR_factor_all 0.0326
_refine_ls_wR_factor_gt 0.0322
_cod_data_source_file c9dt02845e2.cif
_cod_data_source_block I
_cod_depositor_comments 'Adding full bibliography for 7701236--7701237.cif.'
_cod_original_sg_symbol_Hall '-P 4a;-2a'
_cod_original_sg_symbol_H-M 'P 4/n m m'
_cod_original_formula_sum 'Eu Pt3 P'
_cod_database_code 7701236

loop_
_space_group_symop_id
_space_group_symop_operation_xyz
1 x,y,z
2 -x,-y,z
3 -y+1/2,x+1/2,z
4 y+1/2,-x+1/2,z
5 -x+1/2,y+1/2,-z
6 x+1/2,-y+1/2,-z
7 y,x,-z
8 -y,-x,-z
9 -x+1/2,-y+1/2,-z
10 x+1/2,y+1/2,-z
11 y,-x,-z
12 -y,x,-z
13 x,-y,z
14 -x,y,z
15 -y+1/2,-x+1/2,z
16 y+1/2,x+1/2,z

loop_
_atom_site_label
_atom_site_type_symbol
_atom_site_fract_x
_atom_site_fract_y
_atom_site_fract_z
_atom_site_adp_type
_atom_site_U_iso_or_equiv
_atom_site_site_symmetry_multiplicity
_atom_site_occupancy
_atom_site_calc_flag
Pt1 Pt 0 0.5 0.1451(3) Uani 0.0043(4) 2 1 d
Pt2 Pt 0.25 0.25 -0.5 Uani 0.0068(3) 4 1 d
Eu2 Eu 0 1 0 Uiso 0.0056(6) 2 1 d
P1 P 0 0.5 -0.2789(10) Uiso 0.028(4) 2 1 d

loop_
_atom_type_symbol
_atom_type_scat_dispersion_real
_atom_type_scat_dispersion_imag
_atom_type_scat_source
Eu -0.1003 3.6972 'International Tables Vol C tables 4.2.6.8 and 6.1.1.1'
P 0.1037 0.0957 'International Tables Vol C tables 4.2.6.8 and 6.1.1.1'
Pt -1.6632 8.4516 'International Tables Vol C tables 4.2.6.8 and 6.1.1.1'

loop_
_geom_angle_atom_site_label_1
_geom_angle_atom_site_label_2
_geom_angle_atom_site_label_3
_geom_angle_site_symmetry_1
_geom_angle_site_symmetry_3
_geom_angle
Pt2 Pt1 Pt2 1_556 2_566 93.11(4)
Pt2 Pt1 Pt2 1_556 3_556 61.78(2)
Pt2 Pt1 Pt2 1_556 4_456 61.78(2)
Pt2 Pt1 Eu2 1_556 1_545 71.731(8)
Pt2 Pt1 Eu2 1_556 . 132.59(3)
Pt2 Pt1 Eu2 1_556 3_555 132.59(3)
Pt2 Pt1 Eu2 1_556 3_655 71.731(8)
Pt2 Pt1 P1 1_556 . 133.45(2)
Pt2 Pt1 P1 1_556 1_556 46.55(2)
Pt2 Pt1 Pt2 2_566 3_556 61.78(2)
Pt2 Pt1 Pt2 2_566 4_456 61.78(2)
Pt2 Pt1 Eu2 2_566 1_545 132.59(3)
Pt2 Pt1 Eu2 2_566 . 71.731(8)
Pt2 Pt1 Eu2 2_566 3_555 71.731(8)
Pt2 Pt1 Eu2 2_566 3_655 132.59(3)
Pt2 Pt1 P1 2_566 . 133.45(2)
Pt2 Pt1 P1 2_566 1_556 46.55(2)
Pt2 Pt1 Pt2 3_556 4_456 93.11(4)
Pt2 Pt1 Eu2 3_556 1_545 132.59(3)
Pt2 Pt1 Eu2 3_556 . 71.731(8)
Pt2 Pt1 Eu2 3_556 3_555 132.59(3)
Pt2 Pt1 Eu2 3_556 3_655 71.731(8)
Pt2 Pt1 P1 3_556 . 133.45(2)
Pt2 Pt1 P1 3_556 1_556 46.55(2)
Pt2 Pt1 Eu2 4_456 1_545 71.731(8)
Pt2 Pt1 Eu2 4_456 . 132.59(3)
Pt2 Pt1 Eu2 4_456 3_555 71.731(8)
Pt2 Pt1 Eu2 4_456 3_655 132.59(3)
Pt2 Pt1 P1 4_456 . 133.45(2)
Pt2 Pt1 P1 4_456 1_556 46.55(2)
Eu2 Pt1 Eu2 1_545 . 149.37(5)
Eu2 Pt1 Eu2 1_545 3_555 85.999(14)
Eu2 Pt1 Eu2 1_545 3_655 85.999(14)
Eu2 Pt1 P1 1_545 . 74.68(3)
Eu2 Pt1 P1 1_545 1_556 105.32(3)
Eu2 Pt1 Eu2 . 3_555 85.999(14)
Eu2 Pt1 Eu2 . 3_655 85.999(14)
Eu2 Pt1 P1 . . 74.68(3)
Eu2 Pt1 P1 . 1_556 105.32(3)
Eu2 Pt1 Eu2 3_555 3_655 149.37(5)
Eu2 Pt1 P1 3_555 . 74.68(3)
Eu2 Pt1 P1 3_555 1_556 105.32(3)
Eu2 Pt1 P1 3_655 . 74.68(3)
Eu2 Pt1 P1 3_655 1_556 105.32(3)
P1 Pt1 P1 . 1_556 180
Pt1 Pt2 Pt1 1_554 5_545 180
Pt1 Pt2 Pt2 1_554 3_545 120.888(12)
Pt1 Pt2 Pt2 1_554 3_555 59.112(12)
Pt1 Pt2 Pt2 1_554 4_455 59.112(12)
Pt1 Pt2 Pt2 1_554 4_555 120.888(12)
Pt1 Pt2 Eu2 1_554 1_544 56.611(15)
Pt1 Pt2 Eu2 1_554 1_545 123.389(15)
Pt1 Pt2 Eu2 1_554 3_654 56.611(15)
Pt1 Pt2 Eu2 1_554 3_655 123.389(15)
Pt1 Pt2 P1 1_554 . 74.00(12)
Pt1 Pt2 P1 1_554 5_544 106.00(12)
Pt1 Pt2 Pt2 5_545 3_545 59.112(12)
Pt1 Pt2 Pt2 5_545 3_555 120.888(12)
Pt1 Pt2 Pt2 5_545 4_455 120.888(12)
Pt1 Pt2 Pt2 5_545 4_555 59.112(12)
Pt1 Pt2 Eu2 5_545 1_544 123.389(15)
Pt1 Pt2 Eu2 5_545 1_545 56.611(15)
Pt1 Pt2 Eu2 5_545 3_654 123.389(15)
Pt1 Pt2 Eu2 5_545 3_655 56.611(15)
Pt1 Pt2 P1 5_545 . 106.00(12)
Pt1 Pt2 P1 5_545 5_544 74.00(12)
Pt2 Pt2 Pt2 3_545 3_555 180
Pt2 Pt2 Pt2 3_545 4_455 90
Pt2 Pt2 Pt2 3_545 4_555 90
Pt2 Pt2 Eu2 3_545 1_544 64.9114(5)
Pt2 Pt2 Eu2 3_545 1_545 64.9114(5)
Pt2 Pt2 Eu2 3_545 3_654 115.0886(5)
Pt2 Pt2 Eu2 3_545 3_655 115.0886(5)
Pt2 Pt2 P1 3_545 . 127.51(5)
Pt2 Pt2 P1 3_545 5_544 52.49(5)
Pt2 Pt2 Pt2 3_555 4_455 90
Pt2 Pt2 Pt2 3_555 4_555 90
Pt2 Pt2 Eu2 3_555 1_544 115.0886(5)
Pt2 Pt2 Eu2 3_555 1_545 115.0886(5)
Pt2 Pt2 Eu2 3_555 3_654 64.9114(5)
Pt2 Pt2 Eu2 3_555 3_655 64.9114(5)
Pt2 Pt2 P1 3_555 . 52.49(5)
Pt2 Pt2 P1 3_555 5_544 127.51(5)
Pt2 Pt2 Pt2 4_455 4_555 180
Pt2 Pt2 Eu2 4_455 1_544 64.9114(5)
Pt2 Pt2 Eu2 4_455 1_545 64.9114(5)
Pt2 Pt2 Eu2 4_455 3_654 115.0886(5)
Pt2 Pt2 Eu2 4_455 3_655 115.0886(5)
Pt2 Pt2 P1 4_455 . 52.49(5)
Pt2 Pt2 P1 4_455 5_544 127.51(5)
Pt2 Pt2 Eu2 4_555 1_544 115.0886(5)
Pt2 Pt2 Eu2 4_555 1_545 115.0886(5)
Pt2 Pt2 Eu2 4_555 3_654 64.9114(5)
Pt2 Pt2 Eu2 4_555 3_655 64.9114(5)
Pt2 Pt2 P1 4_555 . 127.51(5)
Pt2 Pt2 P1 4_555 5_544 52.49(5)
Eu2 Pt2 Eu2 1_544 1_545 106.3097(12)
Eu2 Pt2 Eu2 1_544 3_654 73.6903(12)
Eu2 Pt2 Eu2 1_544 3_655 180
Eu2 Pt2 P1 1_544 . 114.00(9)
Eu2 Pt2 P1 1_544 5_544 66.00(9)
Eu2 Pt2 Eu2 1_545 3_654 180
Eu2 Pt2 Eu2 1_545 3_655 73.6903(12)
Eu2 Pt2 P1 1_545 . 66.00(9)
Eu2 Pt2 P1 1_545 5_544 114.00(9)
Eu2 Pt2 Eu2 3_654 3_655 106.3097(12)
Eu2 Pt2 P1 3_654 . 114.00(9)
Eu2 Pt2 P1 3_654 5_544 66.00(9)
Eu2 Pt2 P1 3_655 . 66.00(9)
Eu2 Pt2 P1 3_655 5_544 114.00(9)
P1 Pt2 P1 . 5_544 180
Pt1 Eu2 Pt1 . 1_565 149.37(4)
Pt1 Eu2 Pt1 . 5_455 94.001(10)
Pt1 Eu2 Pt1 . 5_555 94.001(10)
Pt1 Eu2 Pt2 . 1_565 128.34(2)
Pt1 Eu2 Pt2 . 1_566 101.39(2)
Pt1 Eu2 Pt2 . 2_565 78.61(2)
Pt1 Eu2 Pt2 . 2_566 51.66(2)
Pt1 Eu2 Pt2 . 3_555 78.61(2)
Pt1 Eu2 Pt2 . 3_556 51.66(2)
Pt1 Eu2 Pt2 . 4_465 128.34(2)
Pt1 Eu2 Pt2 . 4_466 101.39(2)
Pt1 Eu2 Eu2 . 3_555 47.001(7)
Pt1 Eu2 Eu2 . 3_565 132.999(7)
Pt1 Eu2 Eu2 . 3_655 47.001(7)
Pt1 Eu2 Eu2 . 3_665 132.999(7)
Pt1 Eu2 P1 . . 43.08(9)
Pt1 Eu2 P1 . 1_565 167.56(9)
Pt1 Eu2 P1 . 5_455 82.93(2)
Pt1 Eu2 P1 . 5_555 82.93(2)
Pt1 Eu2 Pt1 1_565 5_455 94.001(10)
Pt1 Eu2 Pt1 1_565 5_555 94.001(10)
Pt1 Eu2 Pt2 1_565 1_565 78.61(2)
Pt1 Eu2 Pt2 1_565 1_566 51.66(2)
Pt1 Eu2 Pt2 1_565 2_565 128.34(2)
Pt1 Eu2 Pt2 1_565 2_566 101.39(2)
Pt1 Eu2 Pt2 1_565 3_555 128.34(2)
Pt1 Eu2 Pt2 1_565 3_556 101.39(2)
Pt1 Eu2 Pt2 1_565 4_465 78.61(2)
Pt1 Eu2 Pt2 1_565 4_466 51.66(2)
Pt1 Eu2 Eu2 1_565 3_555 132.999(7)
Pt1 Eu2 Eu2 1_565 3_565 47.001(7)
Pt1 Eu2 Eu2 1_565 3_655 132.999(7)
Pt1 Eu2 Eu2 1_565 3_665 47.001(7)
Pt1 Eu2 P1 1_565 . 167.56(9)
Pt1 Eu2 P1 1_565 1_565 43.08(9)
Pt1 Eu2 P1 1_565 5_455 82.93(2)
Pt1 Eu2 P1 1_565 5_555 82.93(2)
Pt1 Eu2 Pt1 5_455 5_555 149.37(4)
Pt1 Eu2 Pt2 5_455 1_565 101.39(2)
Pt1 Eu2 Pt2 5_455 1_566 128.34(2)
Pt1 Eu2 Pt2 5_455 2_565 51.66(2)
Pt1 Eu2 Pt2 5_455 2_566 78.61(2)
Pt1 Eu2 Pt2 5_455 3_555 101.39(2)
Pt1 Eu2 Pt2 5_455 3_556 128.34(2)
Pt1 Eu2 Pt2 5_455 4_465 51.66(2)
Pt1 Eu2 Pt2 5_455 4_466 78.61(2)
Pt1 Eu2 Eu2 5_455 3_555 47.001(7)
Pt1 Eu2 Eu2 5_455 3_565 47.001(7)
Pt1 Eu2 Eu2 5_455 3_655 132.999(7)
Pt1 Eu2 Eu2 5_455 3_665 132.999(7)
Pt1 Eu2 P1 5_455 . 82.93(2)
Pt1 Eu2 P1 5_455 1_565 82.93(2)
Pt1 Eu2 P1 5_455 5_455 43.08(9)
Pt1 Eu2 P1 5_455 5_555 167.56(9)
Pt1 Eu2 Pt2 5_555 1_565 51.66(2)
Pt1 Eu2 Pt2 5_555 1_566 78.61(2)
Pt1 Eu2 Pt2 5_555 2_565 101.39(2)
Pt1 Eu2 Pt2 5_555 2_566 128.34(2)
Pt1 Eu2 Pt2 5_555 3_555 51.66(2)
Pt1 Eu2 Pt2 5_555 3_556 78.61(2)
Pt1 Eu2 Pt2 5_555 4_465 101.39(2)
Pt1 Eu2 Pt2 5_555 4_466 128.34(2)
Pt1 Eu2 Eu2 5_555 3_555 132.999(7)
Pt1 Eu2 Eu2 5_555 3_565 132.999(7)
Pt1 Eu2 Eu2 5_555 3_655 47.001(7)
Pt1 Eu2 Eu2 5_555 3_665 47.001(7)
Pt1 Eu2 P1 5_555 . 82.93(2)
Pt1 Eu2 P1 5_555 1_565 82.93(2)
Pt1 Eu2 P1 5_555 5_455 167.56(9)
Pt1 Eu2 P1 5_555 5_555 43.08(9)
Pt2 Eu2 Pt2 1_565 1_566 106.3097(12)
Pt2 Eu2 Pt2 1_565 2_565 73.6903(12)
Pt2 Eu2 Pt2 1_565 2_566 180
Pt2 Eu2 Pt2 1_565 3_555 50.1773(9)
Pt2 Eu2 Pt2 1_565 3_556 129.8227(9)
Pt2 Eu2 Pt2 1_565 4_465 50.1773(9)
Pt2 Eu2 Pt2 1_565 4_466 129.8227(9)
Pt2 Eu2 Eu2 1_565 3_555 126.8452(6)
Pt2 Eu2 Eu2 1_565 3_565 90.0000(7)
Pt2 Eu2 Eu2 1_565 3_655 90.0000(7)
Pt2 Eu2 Eu2 1_565 3_665 53.1548(6)
Pt2 Eu2 P1 1_565 . 90.14(8)
Pt2 Eu2 P1 1_565 1_565 41.59(7)
Pt2 Eu2 P1 1_565 5_455 138.41(7)
Pt2 Eu2 P1 1_565 5_555 89.86(8)
Pt2 Eu2 Pt2 1_566 2_565 180
Pt2 Eu2 Pt2 1_566 2_566 73.6903(12)
Pt2 Eu2 Pt2 1_566 3_555 129.8227(9)
Pt2 Eu2 Pt2 1_566 3_556 50.1773(9)
Pt2 Eu2 Pt2 1_566 4_465 129.8227(9)
Pt2 Eu2 Pt2 1_566 4_466 50.1773(9)
Pt2 Eu2 Eu2 1_566 3_555 126.8452(6)
Pt2 Eu2 Eu2 1_566 3_565 90.0000(7)
Pt2 Eu2 Eu2 1_566 3_655 90.0000(7)
Pt2 Eu2 Eu2 1_566 3_665 53.1548(6)
Pt2 Eu2 P1 1_566 . 138.41(7)
Pt2 Eu2 P1 1_566 1_565 89.86(8)
Pt2 Eu2 P1 1_566 5_455 90.14(8)
Pt2 Eu2 P1 1_566 5_555 41.59(7)
Pt2 Eu2 Pt2 2_565 2_566 106.3097(12)
Pt2 Eu2 Pt2 2_565 3_555 50.1773(9)
Pt2 Eu2 Pt2 2_565 3_556 129.8227(9)
Pt2 Eu2 Pt2 2_565 4_465 50.1773(9)
Pt2 Eu2 Pt2 2_565 4_466 129.8227(9)
Pt2 Eu2 Eu2 2_565 3_555 53.1548(6)
Pt2 Eu2 Eu2 2_565 3_565 90.0000(7)
Pt2 Eu2 Eu2 2_565 3_655 90.0000(7)
Pt2 Eu2 Eu2 2_565 3_665 126.8452(6)
Pt2 Eu2 P1 2_565 . 41.59(7)
Pt2 Eu2 P1 2_565 1_565 90.14(8)
Pt2 Eu2 P1 2_565 5_455 89.86(8)
Pt2 Eu2 P1 2_565 5_555 138.41(7)
Pt2 Eu2 Pt2 2_566 3_555 129.8227(9)
Pt2 Eu2 Pt2 2_566 3_556 50.1773(9)
Pt2 Eu2 Pt2 2_566 4_465 129.8227(9)
Pt2 Eu2 Pt2 2_566 4_466 50.1773(9)
Pt2 Eu2 Eu2 2_566 3_555 53.1548(6)
Pt2 Eu2 Eu2 2_566 3_565 90.0000(7)
Pt2 Eu2 Eu2 2_566 3_655 90.0000(7)
Pt2 Eu2 Eu2 2_566 3_665 126.8452(6)
Pt2 Eu2 P1 2_566 . 89.86(8)
Pt2 Eu2 P1 2_566 1_565 138.41(7)
Pt2 Eu2 P1 2_566 5_455 41.59(7)
Pt2 Eu2 P1 2_566 5_555 90.14(8)
Pt2 Eu2 Pt2 3_555 3_556 106.3097(12)
Pt2 Eu2 Pt2 3_555 4_465 73.6903(12)
Pt2 Eu2 Pt2 3_555 4_466 180
Pt2 Eu2 Eu2 3_555 3_555 90.0000(7)
Pt2 Eu2 Eu2 3_555 3_565 126.8452(6)
Pt2 Eu2 Eu2 3_555 3_655 53.1548(6)
Pt2 Eu2 Eu2 3_555 3_665 90.0000(7)
Pt2 Eu2 P1 3_555 . 41.59(7)
Pt2 Eu2 P1 3_555 1_565 90.14(8)
Pt2 Eu2 P1 3_555 5_455 138.41(7)
Pt2 Eu2 P1 3_555 5_555 89.86(8)
Pt2 Eu2 Pt2 3_556 4_465 180
Pt2 Eu2 Pt2 3_556 4_466 73.6903(12)
Pt2 Eu2 Eu2 3_556 3_555 90.0000(7)
Pt2 Eu2 Eu2 3_556 3_565 126.8452(6)
Pt2 Eu2 Eu2 3_556 3_655 53.1548(6)
Pt2 Eu2 Eu2 3_556 3_665 90.0000(7)
Pt2 Eu2 P1 3_556 . 89.86(8)
Pt2 Eu2 P1 3_556 1_565 138.41(7)
Pt2 Eu2 P1 3_556 5_455 90.14(8)
Pt2 Eu2 P1 3_556 5_555 41.59(7)
Pt2 Eu2 Pt2 4_465 4_466 106.3097(12)
Pt2 Eu2 Eu2 4_465 3_555 90.0000(7)
Pt2 Eu2 Eu2 4_465 3_565 53.1548(6)
Pt2 Eu2 Eu2 4_465 3_655 126.8452(6)
Pt2 Eu2 Eu2 4_465 3_665 90.0000(7)
Pt2 Eu2 P1 4_465 . 90.14(8)
Pt2 Eu2 P1 4_465 1_565 41.59(7)
Pt2 Eu2 P1 4_465 5_455 89.86(8)
Pt2 Eu2 P1 4_465 5_555 138.41(7)
Pt2 Eu2 Eu2 4_466 3_555 90.0000(7)
Pt2 Eu2 Eu2 4_466 3_565 53.1548(6)
Pt2 Eu2 Eu2 4_466 3_655 126.8452(6)
Pt2 Eu2 Eu2 4_466 3_665 90.0000(7)
Pt2 Eu2 P1 4_466 . 138.41(7)
Pt2 Eu2 P1 4_466 1_565 89.86(8)
Pt2 Eu2 P1 4_466 5_455 41.59(7)
Pt2 Eu2 P1 4_466 5_555 90.14(8)
Eu2 Eu2 Eu2 3_555 3_565 90.0000(11)
Eu2 Eu2 Eu2 3_555 3_655 90.0000(11)
Eu2 Eu2 Eu2 3_555 3_665 180
Eu2 Eu2 P1 3_555 . 51.26(4)
Eu2 Eu2 P1 3_555 1_565 128.74(4)
Eu2 Eu2 P1 3_555 5_455 51.26(4)
Eu2 Eu2 P1 3_555 5_555 128.74(4)
Eu2 Eu2 Eu2 3_565 3_655 180
Eu2 Eu2 Eu2 3_565 3_665 90.0000(11)
Eu2 Eu2 P1 3_565 . 128.74(4)
Eu2 Eu2 P1 3_565 1_565 51.26(4)
Eu2 Eu2 P1 3_565 5_455 51.26(4)
Eu2 Eu2 P1 3_565 5_555 128.74(4)
Eu2 Eu2 Eu2 3_655 3_665 90.0000(11)
Eu2 Eu2 P1 3_655 . 51.26(4)
Eu2 Eu2 P1 3_655 1_565 128.74(4)
Eu2 Eu2 P1 3_655 5_455 128.74(4)
Eu2 Eu2 P1 3_655 5_555 51.26(4)
Eu2 Eu2 P1 3_665 . 128.74(4)
Eu2 Eu2 P1 3_665 1_565 51.26(4)
Eu2 Eu2 P1 3_665 5_455 128.74(4)
Eu2 Eu2 P1 3_665 5_555 51.26(4)
P1 Eu2 P1 . 1_565 124.48(13)
P1 Eu2 P1 . 5_455 102.53(5)
P1 Eu2 P1 . 5_555 102.53(5)
P1 Eu2 P1 1_565 5_455 102.53(5)
P1 Eu2 P1 1_565 5_555 102.53(5)
P1 Eu2 P1 5_455 5_555 124.48(13)
Pt1 P1 Pt1 1_554 . 180
Pt1 P1 Pt2 1_554 . 59.45(12)
Pt1 P1 Pt2 1_554 2_565 59.45(12)
Pt1 P1 Pt2 1_554 3_555 59.45(12)
Pt1 P1 Pt2 1_554 4_455 59.45(12)
Pt1 P1 Eu2 1_554 1_545 117.76(9)
Pt1 P1 Eu2 1_554 . 117.76(9)
Pt1 P1 Eu2 1_554 3_555 117.76(9)
Pt1 P1 Eu2 1_554 3_655 117.76(9)
Pt1 P1 Pt2 . . 120.55(12)
Pt1 P1 Pt2 . 2_565 120.55(12)
Pt1 P1 Pt2 . 3_555 120.55(12)
Pt1 P1 Pt2 . 4_455 120.55(12)
Pt1 P1 Eu2 . 1_545 62.24(9)
Pt1 P1 Eu2 . . 62.24(9)
Pt1 P1 Eu2 . 3_555 62.24(9)
Pt1 P1 Eu2 . 3_655 62.24(9)
Pt2 P1 Pt2 . 2_565 118.9(2)
Pt2 P1 Pt2 . 3_555 75.03(11)
Pt2 P1 Pt2 . 4_455 75.03(11)
Pt2 P1 Eu2 . 1_545 72.41(2)
Pt2 P1 Eu2 . . 140.860(8)
Pt2 P1 Eu2 . 3_555 140.860(8)
Pt2 P1 Eu2 . 3_655 72.41(2)
Pt2 P1 Pt2 2_565 3_555 75.03(11)
Pt2 P1 Pt2 2_565 4_455 75.03(11)
Pt2 P1 Eu2 2_565 1_545 140.860(8)
Pt2 P1 Eu2 2_565 . 72.41(2)
Pt2 P1 Eu2 2_565 3_555 72.41(2)
Pt2 P1 Eu2 2_565 3_655 140.860(8)
Pt2 P1 Pt2 3_555 4_455 118.9(2)
Pt2 P1 Eu2 3_555 1_545 140.860(8)
Pt2 P1 Eu2 3_555 . 72.41(2)
Pt2 P1 Eu2 3_555 3_555 140.860(8)
Pt2 P1 Eu2 3_555 3_655 72.41(2)
Pt2 P1 Eu2 4_455 1_545 72.41(2)
Pt2 P1 Eu2 4_455 . 140.860(8)
Pt2 P1 Eu2 4_455 3_555 72.41(2)
Pt2 P1 Eu2 4_455 3_655 140.860(8)
Eu2 P1 Eu2 1_545 . 124.48(18)
Eu2 P1 Eu2 1_545 3_555 77.47(7)
Eu2 P1 Eu2 1_545 3_655 77.47(7)
Eu2 P1 Eu2 . 3_555 77.47(7)
Eu2 P1 Eu2 . 3_655 77.47(7)
Eu2 P1 Eu2 3_555 3_655 124.48(18)

loop_
_geom_bond_atom_site_label_1
_geom_bond_atom_site_label_2
_geom_bond_site_symmetry_2
_geom_bond_distance
Pt1 Pt2 1_556 2.7977(10)
Pt1 Pt2 2_566 2.7977(10)
Pt1 Pt2 3_556 2.7977(10)
Pt1 Pt2 4_456 2.7977(10)
Pt1 Eu2 1_545 2.9783(4)
Pt1 Eu2 . 2.9783(4)
Pt1 Eu2 3_555 2.9783(4)
Pt1 Eu2 3_655 2.9783(4)
Pt1 P1 . 2.299(6)
Pt1 P1 1_556 3.123(6)
Pt2 Pt2 3_545 2.87253(8)
Pt2 Pt2 3_555 2.87253(8)
Pt2 Pt2 4_455 2.87253(8)
Pt2 Pt2 4_555 2.87253(8)
Pt2 Eu2 1_544 3.38727(9)
Pt2 Eu2 1_545 3.38727(9)
Pt2 Eu2 3_654 3.38727(9)
Pt2 Eu2 3_655 3.38727(9)
Pt2 P1 . 2.359(3)
Pt2 P1 5_544 2.359(3)
Eu2 Eu2 3_555 4.06238(8)
Eu2 Eu2 3_565 4.06238(8)
Eu2 Eu2 3_655 4.06238(8)
Eu2 Eu2 3_665 4.06238(8)
Eu2 P1 . 3.246(3)
Eu2 P1 1_565 3.246(3)
Eu2 P1 5_455 3.246(3)
Eu2 P1 5_555 3.246(3)
